data_4032200
loop_
_publ_author_name
'Inoue, Naoya'
'Nakano, Shun-Ichi'
'Harada, Shingo'
'Hamada, Yasumasa'
'Nemoto, Tetsuhiro'

_publ_section_title
;
 Synthetic Study of Dragmacidin E: Construction of the Core Structure
 Using Pd-Catalyzed Cascade Cyclization and Rh-Catalyzed
 Aminoacetoxylation.
;
_journal_issue 5
_journal_name_full 'The Journal of organic chemistry'
_journal_page_first 2787
_journal_page_last 2793
_journal_paper_doi 10.1021/acs.joc.7b00083
_journal_volume 82
_journal_year 2017
_chemical_formula_moiety 'C26 H28 N6 O6 S, C4 H8 O2'
_chemical_formula_sum 'C30 H36 N6 O8 S'
_chemical_formula_weight 640.71
_space_group_crystal_system monoclinic
_space_group_IT_number 14
_space_group_name_Hall '-P 2ybc'
_space_group_name_H-M_alt 'P 1 21/c 1'
_symmetry_space_group_name_Hall '-P 2ybc'
_symmetry_space_group_name_H-M 'P 1 21/c 1'
_atom_sites_solution_hydrogens geom
_atom_sites_solution_primary direct
_atom_sites_solution_secondary difmap
_cell_angle_alpha 90.0000
_cell_angle_beta 99.3754(17)
_cell_angle_gamma 90.0000
_cell_formula_units_Z 4
_cell_length_a 16.9808(5)
_cell_length_b 19.2205(5)
_cell_length_c 9.7931(3)
_cell_measurement_reflns_used 21533
_cell_measurement_temperature 93
_cell_measurement_theta_max 68.28
_cell_measurement_theta_min 3.50
_cell_volume 3153.57(16)
_computing_cell_refinement 'RAPID AUTO'
_computing_data_collection 'RAPID AUTO (Rigaku, ????)'
_computing_data_reduction 'RAPID AUTO'
_computing_molecular_graphics 'CrystalStructure 4.2.2'
_computing_publication_material 'CrystalStructure 4.2.2 (Rigaku, 2016)'
_computing_structure_refinement 'SHELXL97 (Sheldrick, 2008)'
_computing_structure_solution 'Il Milione (Burla, et al., 2007)'
_diffrn_ambient_temperature 93
_diffrn_detector_area_resol_mean 10.000
_diffrn_measured_fraction_theta_full 0.997
_diffrn_measured_fraction_theta_max 0.997
_diffrn_measurement_device_type 'Rigaku R-AXIS RAPID'
_diffrn_measurement_method \w
_diffrn_radiation_type 'Cu K\a'
_diffrn_radiation_wavelength 1.54187
_diffrn_reflns_av_R_equivalents 0.1178
_diffrn_reflns_Laue_measured_fraction_full 0.000
_diffrn_reflns_Laue_measured_fraction_max 0.000
_diffrn_reflns_limit_h_max 20
_diffrn_reflns_limit_h_min -20
_diffrn_reflns_limit_k_max 23
_diffrn_reflns_limit_k_min -23
_diffrn_reflns_limit_l_max 11
_diffrn_reflns_limit_l_min -11
_diffrn_reflns_number 32833
_diffrn_reflns_point_group_measured_fraction_full 0.000
_diffrn_reflns_point_group_measured_fraction_max 0.000
_diffrn_reflns_theta_full 68.250
_diffrn_reflns_theta_max 68.250
_diffrn_reflns_theta_min 3.500
_diffrn_standards_number 0
_exptl_absorpt_coefficient_mu 1.416
_exptl_absorpt_correction_T_max 0.772
_exptl_absorpt_correction_T_min 0.548
_exptl_absorpt_correction_type multi-scan
_exptl_absorpt_process_details 'ABSCOR (Rigaku, 1995)'
_exptl_crystal_colour colorless
_exptl_crystal_density_diffrn 1.349
_exptl_crystal_density_method 'not measured'
_exptl_crystal_description block
_exptl_crystal_F_000 1160.00
_exptl_crystal_size_max 0.400
_exptl_crystal_size_mid 0.400
_exptl_crystal_size_min 0.200
_refine_diff_density_max 0.47
_refine_diff_density_min -0.28
_refine_ls_extinction_method none
_refine_ls_goodness_of_fit_ref 0.990
_refine_ls_hydrogen_treatment constr
_refine_ls_number_parameters 406
_refine_ls_number_reflns 5749
_refine_ls_number_restraints 0
_refine_ls_R_factor_all 0.0982
_refine_ls_R_factor_gt 0.0714
_refine_ls_shift/su_max 0.000
_refine_ls_structure_factor_coef Fsqd
_refine_ls_weighting_details 'w = 1/[\s^2^(Fo^2^)+(0.0619P)^2^] where P=(Fo^2^+2Fc^2^)/3'
_refine_ls_weighting_scheme calc
_refine_ls_wR_factor_gt 0.1451
_refine_ls_wR_factor_ref 0.1556
_reflns_number_gt 3974
_reflns_number_total 5749
_reflns_threshold_expression F^2^>2.0\s(F^2^)
_cod_data_source_file jo7b00083_si_002.cif
_cod_data_source_block sh161130inoue2
_cod_depositor_comments 'Adding full bibliography for 4032200.cif.'
_cod_original_cell_volume 3153.57(15)
_cod_database_code 4032200

loop_
_space_group_symop_id
_space_group_symop_operation_xyz
1 +X,+Y,+Z
2 -X,1/2+Y,1/2-Z
3 -X,-Y,-Z
4 +X,-1/2-Y,-1/2+Z

loop_
_atom_site_label
_atom_site_type_symbol
_atom_site_fract_x
_atom_site_fract_y
_atom_site_fract_z
_atom_site_U_iso_or_equiv
_atom_site_adp_type
_atom_site_occupancy
_atom_site_symmetry_multiplicity
_atom_site_calc_flag
_atom_site_refinement_flags
S1 S 0.09257(4) 0.25491(4) 0.05316(8) 0.0369(2) Uani 1 1 d .
O1 O 0.53320(10) 0.40377(9) -0.2697(2) 0.0337(5) Uani 1 1 d .
O2 O 0.53360(11) 0.20920(9) -0.3240(2) 0.0344(5) Uani 1 1 d .
O3 O 0.13777(12) -0.03277(10) -0.2934(2) 0.0445(6) Uani 1 1 d .
O4 O 0.59290(11) 0.19347(9) -0.0996(2) 0.0331(5) Uani 1 1 d .
O6 O 0.08175(12) 0.31797(10) 0.1239(2) 0.0442(6) Uani 1 1 d .
O23 O 0.56763(11) 0.48837(9) -0.1199(2) 0.0385(5) Uani 1 1 d .
O36 O 0.14257(17) -0.00195(14) -0.5116(3) 0.0791(8) Uani 1 1 d .
O37 O 0.10680(11) 0.19020(11) 0.1235(2) 0.0441(6) Uani 1 1 d .
N3 N 0.45741(12) 0.42548(10) -0.0997(2) 0.0302(6) Uani 1 1 d .
H3 H 0.4455 0.4561 -0.0395 0.036 Uiso 1 1 calc R
N5 N 0.17160(14) 0.26965(11) -0.0239(3) 0.0329(6) Uani 1 1 d .
N6 N 0.29969(13) 0.41855(12) -0.2874(3) 0.0400(6) Uani 1 1 d .
N21 N 0.50007(12) 0.27351(10) -0.1459(2) 0.0278(5) Uani 1 1 d .
H21 H 0.5121 0.2814 -0.0564 0.033 Uiso 1 1 calc R
N33 N 0.23456(15) 0.45021(13) -0.3101(3) 0.0433(7) Uani 1 1 d .
N34 N 0.17729(16) 0.48017(14) -0.3432(3) 0.0565(8) Uani 1 1 d .
C1 C 0.27064(16) 0.25805(14) -0.1495(3) 0.0308(7) Uani 1 1 d .
C2 C 0.21486(17) 0.22023(14) -0.0880(3) 0.0328(7) Uani 1 1 d .
C4 C 0.52071(16) 0.44116(14) -0.1597(3) 0.0310(7) Uani 1 1 d .
C5 C 0.01250(16) 0.24460(14) -0.0840(3) 0.0310(7) Uani 1 1 d .
C6 C 0.20144(16) 0.33620(14) -0.0458(3) 0.0321(7) Uani 1 1 d .
H6 H 0.1819 0.3785 -0.0140 0.038 Uiso 1 1 calc R
C7 C 0.32306(16) 0.22430(14) -0.2238(3) 0.0319(7) Uani 1 1 d .
C8 C 0.26202(16) 0.33077(14) -0.1188(3) 0.0300(7) Uani 1 1 d .
C9 C 0.40539(15) 0.36428(13) -0.1207(3) 0.0274(6) Uani 1 1 d .
H9 H 0.4132 0.3388 -0.0305 0.033 Uiso 1 1 calc R
C10 C -0.01936(17) 0.30223(15) -0.1578(3) 0.0367(7) Uani 1 1 d .
H10 H 0.0005 0.3474 -0.1323 0.044 Uiso 1 1 calc R
C11 C -0.07753(16) 0.17073(15) -0.2306(3) 0.0367(7) Uani 1 1 d .
H11 H -0.0986 0.1257 -0.2542 0.044 Uiso 1 1 calc R
C12 C -0.01648(16) 0.17822(14) -0.1198(3) 0.0342(7) Uani 1 1 d .
H12 H 0.0054 0.1387 -0.0689 0.041 Uiso 1 1 calc R
C13 C -0.07945(18) 0.29384(15) -0.2677(3) 0.0391(7) Uani 1 1 d .
H13 H -0.1017 0.3336 -0.3172 0.047 Uiso 1 1 calc R
C14 C 0.37136(16) 0.26798(14) -0.3080(3) 0.0323(7) Uani 1 1 d .
H14A H 0.3341 0.2978 -0.3707 0.039 Uiso 1 1 calc R
H14B H 0.3976 0.2364 -0.3666 0.039 Uiso 1 1 calc R
C15 C -0.10886(17) 0.22793(15) -0.3086(3) 0.0362(7) Uani 1 1 d .
C16 C 0.32087(17) 0.15182(15) -0.2265(3) 0.0374(7) Uani 1 1 d .
H16 H 0.3571 0.1269 -0.2727 0.045 Uiso 1 1 calc R
C17 C 0.43583(15) 0.31494(13) -0.2263(3) 0.0274(6) Uani 1 1 d .
C18 C 0.31776(15) 0.38796(14) -0.1469(3) 0.0342(7) Uani 1 1 d .
H18 H 0.3127 0.4262 -0.0797 0.041 Uiso 1 1 calc R
C19 C 0.26609(17) 0.11558(15) -0.1621(3) 0.0410(8) Uani 1 1 d .
H19 H 0.2667 0.0662 -0.1649 0.049 Uiso 1 1 calc R
C20 C 0.21088(17) 0.14799(15) -0.0944(3) 0.0378(7) Uani 1 1 d .
H20 H 0.1725 0.1224 -0.0545 0.045 Uiso 1 1 calc R
C22 C 0.63603(17) 0.12960(14) -0.1290(3) 0.0379(8) Uani 1 1 d .
C24 C 0.1733(2) -0.02953(17) -0.4045(4) 0.0490(9) Uani 1 1 d .
C25 C -0.17132(19) 0.21926(17) -0.4348(4) 0.0487(9) Uani 1 1 d .
H25A H -0.2237 0.2315 -0.4122 0.058 Uiso 1 1 calc R
H25B H -0.1720 0.1708 -0.4661 0.058 Uiso 1 1 calc R
H25C H -0.1590 0.2498 -0.5086 0.058 Uiso 1 1 calc R
C26 C 0.68237(17) 0.11176(16) 0.0132(3) 0.0446(8) Uani 1 1 d .
H26A H 0.7160 0.0710 0.0059 0.054 Uiso 1 1 calc R
H26B H 0.6449 0.1015 0.0768 0.054 Uiso 1 1 calc R
H26C H 0.7160 0.1513 0.0486 0.054 Uiso 1 1 calc R
C27 C 0.46843(15) 0.35982(13) -0.3334(3) 0.0314(7) Uani 1 1 d .
H27A H 0.4876 0.3293 -0.4026 0.038 Uiso 1 1 calc R
H27B H 0.4250 0.3892 -0.3825 0.038 Uiso 1 1 calc R
C28 C 0.06024(19) 0.00129(16) -0.3030(4) 0.0508(9) Uani 1 1 d .
H28A H 0.0223 -0.0183 -0.3810 0.061 Uiso 1 1 calc R
H28B H 0.0655 0.0518 -0.3188 0.061 Uiso 1 1 calc R
C29 C 0.03092(19) -0.01131(16) -0.1689(4) 0.0517(9) Uani 1 1 d .
H29A H -0.0238 0.0062 -0.1755 0.062 Uiso 1 1 calc R
H29B H 0.0656 0.0130 -0.0941 0.062 Uiso 1 1 calc R
H29C H 0.0317 -0.0613 -0.1494 0.062 Uiso 1 1 calc R
C30 C 0.57702(19) 0.07307(15) -0.1790(4) 0.0573(10) Uani 1 1 d .
H30A H 0.5484 0.0851 -0.2711 0.069 Uiso 1 1 calc R
H30B H 0.5388 0.0683 -0.1146 0.069 Uiso 1 1 calc R
H30C H 0.6054 0.0290 -0.1839 0.069 Uiso 1 1 calc R
C31 C 0.69280(19) 0.14534(18) -0.2286(4) 0.0563(10) Uani 1 1 d .
H31A H 0.6625 0.1516 -0.3219 0.068 Uiso 1 1 calc R
H31B H 0.7303 0.1066 -0.2289 0.068 Uiso 1 1 calc R
H31C H 0.7224 0.1880 -0.1998 0.068 Uiso 1 1 calc R
C32 C 0.25256(19) -0.06376(19) -0.3817(4) 0.0649(11) Uani 1 1 d .
H32A H 0.2488 -0.1086 -0.3355 0.078 Uiso 1 1 calc R
H32B H 0.2912 -0.0340 -0.3236 0.078 Uiso 1 1 calc R
H32C H 0.2701 -0.0714 -0.4710 0.078 Uiso 1 1 calc R
C35 C 0.54158(16) 0.22401(13) -0.2020(3) 0.0298(7) Uani 1 1 d .

loop_
_atom_site_aniso_label
_atom_site_aniso_U_11
_atom_site_aniso_U_22
_atom_site_aniso_U_33
_atom_site_aniso_U_23
_atom_site_aniso_U_13
_atom_site_aniso_U_12
S1 0.0334(4) 0.0502(5) 0.0286(5) -0.0028(4) 0.0099(3) -0.0108(3)
O1 0.0337(11) 0.0343(11) 0.0364(13) -0.0037(9) 0.0151(9) -0.0044(8)
O2 0.0402(12) 0.0375(11) 0.0262(12) -0.0047(9) 0.0073(9) 0.0047(8)
O3 0.0422(13) 0.0488(13) 0.0433(15) 0.0041(11) 0.0091(11) -0.0044(10)
O4 0.0370(11) 0.0308(10) 0.0316(13) 0.0001(9) 0.0056(9) 0.0073(8)
O6 0.0402(12) 0.0585(14) 0.0368(14) -0.0166(11) 0.0150(10) -0.0145(10)
O23 0.0316(11) 0.0366(11) 0.0501(15) -0.0087(10) 0.0153(10) -0.0065(9)
O36 0.110(2) 0.0797(19) 0.0508(18) 0.0179(15) 0.0215(17) -0.0075(15)
O37 0.0400(12) 0.0623(14) 0.0301(13) 0.0119(11) 0.0058(10) -0.0097(10)
N3 0.0300(13) 0.0259(12) 0.0370(16) -0.0061(10) 0.0122(11) -0.0025(9)
N5 0.0323(14) 0.0400(14) 0.0281(15) -0.0030(11) 0.0101(11) -0.0058(10)
N6 0.0308(14) 0.0495(16) 0.0398(17) 0.0063(12) 0.0061(12) 0.0042(11)
N21 0.0304(13) 0.0305(12) 0.0224(14) -0.0045(10) 0.0035(10) 0.0017(9)
N33 0.0363(15) 0.0437(16) 0.0503(19) 0.0061(13) 0.0086(13) -0.0011(12)
N34 0.0428(17) 0.0625(19) 0.064(2) 0.0135(16) 0.0084(15) 0.0176(14)
C1 0.0294(16) 0.0355(16) 0.0273(18) -0.0009(13) 0.0040(13) -0.0026(12)
C2 0.0311(16) 0.0365(16) 0.0295(18) 0.0007(13) 0.0016(13) -0.0057(12)
C4 0.0318(16) 0.0300(15) 0.0325(18) 0.0003(13) 0.0090(13) 0.0058(12)
C5 0.0293(15) 0.0376(16) 0.0285(18) -0.0005(13) 0.0124(13) -0.0052(12)
C6 0.0310(16) 0.0316(15) 0.0346(19) -0.0022(13) 0.0083(13) -0.0064(12)
C7 0.0280(15) 0.0387(17) 0.0283(18) -0.0011(13) 0.0022(13) -0.0021(12)
C8 0.0279(15) 0.0309(15) 0.0311(18) -0.0023(12) 0.0041(13) -0.0021(11)
C9 0.0281(15) 0.0273(14) 0.0272(17) 0.0005(12) 0.0058(12) -0.0019(11)
C10 0.0401(18) 0.0333(16) 0.039(2) -0.0042(14) 0.0129(15) -0.0044(13)
C11 0.0322(16) 0.0382(17) 0.041(2) -0.0091(14) 0.0108(14) -0.0058(13)
C12 0.0330(16) 0.0342(16) 0.038(2) 0.0019(13) 0.0122(14) -0.0020(12)
C13 0.0405(18) 0.0399(17) 0.039(2) 0.0043(14) 0.0122(15) 0.0030(13)
C14 0.0324(16) 0.0374(16) 0.0277(18) -0.0059(13) 0.0069(13) -0.0002(12)
C15 0.0311(16) 0.0445(18) 0.035(2) -0.0031(14) 0.0119(14) -0.0019(13)
C16 0.0368(17) 0.0379(17) 0.036(2) -0.0073(14) 0.0029(14) -0.0024(13)
C17 0.0255(15) 0.0292(14) 0.0269(17) 0.0004(12) 0.0028(12) 0.0005(11)
C18 0.0315(16) 0.0367(16) 0.0360(19) 0.0023(13) 0.0097(13) -0.0016(12)
C19 0.0432(19) 0.0314(17) 0.046(2) -0.0024(14) 0.0001(16) -0.0063(13)
C20 0.0346(17) 0.0428(17) 0.0346(19) 0.0020(14) 0.0016(14) -0.0089(13)
C22 0.0351(17) 0.0360(16) 0.045(2) -0.0024(14) 0.0137(15) 0.0113(13)
C24 0.059(2) 0.0441(19) 0.045(2) -0.0035(17) 0.0120(19) -0.0193(16)
C25 0.0418(19) 0.063(2) 0.041(2) -0.0010(17) 0.0067(16) -0.0020(15)
C26 0.0404(18) 0.0502(19) 0.045(2) 0.0088(16) 0.0128(15) 0.0121(14)
C27 0.0296(15) 0.0330(15) 0.0319(18) -0.0028(13) 0.0055(13) 0.0000(12)
C28 0.050(2) 0.0433(19) 0.058(3) 0.0100(17) 0.0050(18) 0.0036(15)
C29 0.048(2) 0.0415(19) 0.069(3) -0.0025(18) 0.0178(18) 0.0024(15)
C30 0.055(2) 0.0363(18) 0.079(3) -0.0092(18) 0.0055(19) 0.0068(15)
C31 0.044(2) 0.081(3) 0.048(2) 0.011(2) 0.0187(17) 0.0217(17)
C32 0.053(2) 0.081(3) 0.066(3) -0.024(2) 0.023(2) -0.0237(19)
C35 0.0294(16) 0.0294(15) 0.0303(19) -0.0012(13) 0.0038(13) -0.0009(11)

loop_
_atom_type_symbol
_atom_type_description
_atom_type_scat_dispersion_real
_atom_type_scat_dispersion_imag
_atom_type_scat_source
C C 0.0181 0.0091
;
International Tables for Crystallography
(Vol. C, Tables 4.2.6.8 and 6.1.1.4)
;
H H 0.0000 0.0000
;
International Tables for Crystallography
(Vol. C, Table 6.1.1.4)
;
N N 0.0311 0.0180
;
International Tables for Crystallography
(Vol. C, Tables 4.2.6.8 and 6.1.1.4)
;
O O 0.0492 0.0322
;
International Tables for Crystallography
(Vol. C, Tables 4.2.6.8 and 6.1.1.4)
;
S S 0.3331 0.5567
;
International Tables for Crystallography
(Vol. C, Tables 4.2.6.8 and 6.1.1.4)
;

loop_
_geom_angle_atom_site_label_1
_geom_angle_atom_site_label_2
_geom_angle_atom_site_label_3
_geom_angle
O6 S1 O37 122.28(14)
O6 S1 N5 104.66(12)
O37 S1 N5 106.36(12)
O6 S1 C5 108.82(13)
O37 S1 C5 108.65(13)
N5 S1 C5 104.63(13)
C4 O1 C27 116.8(2)
C24 O3 C28 116.9(3)
C35 O4 C22 119.7(2)
C4 N3 C9 128.8(2)
C4 N3 H3 115.6
C9 N3 H3 115.6
C6 N5 C2 108.6(2)
C6 N5 S1 124.08(19)
C2 N5 S1 127.12(19)
N33 N6 C18 113.7(2)
C35 N21 C17 123.6(2)
C35 N21 H21 118.2
C17 N21 H21 118.2
N34 N33 N6 173.2(3)
C7 C1 C2 120.9(3)
C7 C1 C8 130.8(3)
C2 C1 C8 108.3(3)
C20 C2 C1 121.9(3)
C20 C2 N5 131.9(3)
C1 C2 N5 106.2(2)
O23 C4 O1 118.1(3)
O23 C4 N3 123.5(3)
O1 C4 N3 118.4(2)
C10 C5 C12 120.7(3)
C10 C5 S1 119.8(2)
C12 C5 S1 119.6(2)
C8 C6 N5 109.6(2)
C8 C6 H6 125.2
N5 C6 H6 125.2
C16 C7 C1 117.1(3)
C16 C7 C14 124.1(3)
C1 C7 C14 118.4(2)
C6 C8 C1 107.3(2)
C6 C8 C18 126.7(2)
C1 C8 C18 125.6(2)
N3 C9 C18 109.3(2)
N3 C9 C17 109.0(2)
C18 C9 C17 119.2(2)
N3 C9 H9 106.2
C18 C9 H9 106.2
C17 C9 H9 106.2
C13 C10 C5 119.7(3)
C13 C10 H10 120.2
C5 C10 H10 120.2
C12 C11 C15 121.3(3)
C12 C11 H11 119.4
C15 C11 H11 119.4
C11 C12 C5 118.9(3)
C11 C12 H12 120.6
C5 C12 H12 120.6
C10 C13 C15 121.3(3)
C10 C13 H13 119.4
C15 C13 H13 119.4
C7 C14 C17 116.5(2)
C7 C14 H14A 108.2
C17 C14 H14A 108.2
C7 C14 H14B 108.2
C17 C14 H14B 108.2
H14A C14 H14B 107.3
C11 C15 C13 118.1(3)
C11 C15 C25 121.3(3)
C13 C15 C25 120.6(3)
C19 C16 C7 120.6(3)
C19 C16 H16 119.7
C7 C16 H16 119.7
N21 C17 C27 110.7(2)
N21 C17 C14 111.3(2)
C27 C17 C14 106.3(2)
N21 C17 C9 105.8(2)
C27 C17 C9 108.0(2)
C14 C17 C9 114.7(2)
N6 C18 C8 114.7(2)
N6 C18 C9 108.7(2)
C8 C18 C9 111.9(2)
N6 C18 H18 107.0
C8 C18 H18 107.0
C9 C18 H18 107.0
C20 C19 C16 123.2(3)
C20 C19 H19 118.4
C16 C19 H19 118.4
C19 C20 C2 116.1(3)
C19 C20 H20 122.0
C2 C20 H20 122.0
O4 C22 C30 109.7(2)
O4 C22 C31 110.3(2)
C30 C22 C31 113.3(3)
O4 C22 C26 101.9(2)
C30 C22 C26 110.6(3)
C31 C22 C26 110.3(2)
O36 C24 O3 122.6(3)
O36 C24 C32 125.2(4)
O3 C24 C32 112.3(3)
C15 C25 H25A 109.5
C15 C25 H25B 109.5
H25A C25 H25B 109.5
C15 C25 H25C 109.5
H25A C25 H25C 109.5
H25B C25 H25C 109.5
C22 C26 H26A 109.5
C22 C26 H26B 109.5
H26A C26 H26B 109.5
C22 C26 H26C 109.5
H26A C26 H26C 109.5
H26B C26 H26C 109.5
O1 C27 C17 111.6(2)
O1 C27 H27A 109.3
C17 C27 H27A 109.3
O1 C27 H27B 109.3
C17 C27 H27B 109.3
H27A C27 H27B 108.0
O3 C28 C29 107.2(3)
O3 C28 H28A 110.3
C29 C28 H28A 110.3
O3 C28 H28B 110.3
C29 C28 H28B 110.3
H28A C28 H28B 108.5
C28 C29 H29A 109.5
C28 C29 H29B 109.5
H29A C29 H29B 109.5
C28 C29 H29C 109.5
H29A C29 H29C 109.5
H29B C29 H29C 109.5
C22 C30 H30A 109.5
C22 C30 H30B 109.5
H30A C30 H30B 109.5
C22 C30 H30C 109.5
H30A C30 H30C 109.5
H30B C30 H30C 109.5
C22 C31 H31A 109.5
C22 C31 H31B 109.5
H31A C31 H31B 109.5
C22 C31 H31C 109.5
H31A C31 H31C 109.5
H31B C31 H31C 109.5
C24 C32 H32A 109.5
C24 C32 H32B 109.5
H32A C32 H32B 109.5
C24 C32 H32C 109.5
H32A C32 H32C 109.5
H32B C32 H32C 109.5
O2 C35 O4 125.7(3)
O2 C35 N21 125.6(3)
O4 C35 N21 108.7(3)

loop_
_geom_bond_atom_site_label_1
_geom_bond_atom_site_label_2
_geom_bond_distance
S1 O6 1.423(2)
S1 O37 1.423(2)
S1 N5 1.668(2)
S1 C5 1.760(3)
O1 C4 1.340(3)
O1 C27 1.445(3)
O2 C35 1.215(3)
O3 C24 1.328(4)
O3 C28 1.460(3)
O4 C35 1.351(3)
O4 C22 1.482(3)
O23 C4 1.228(3)
O36 C24 1.215(4)
N3 C4 1.341(3)
N3 C9 1.465(3)
N3 H3 0.8800
N5 C6 1.405(3)
N5 C2 1.409(4)
N6 N33 1.250(3)
N6 C18 1.482(4)
N21 C35 1.353(3)
N21 C17 1.471(3)
N21 H21 0.8800
N33 N34 1.131(3)
C1 C7 1.398(4)
C1 C2 1.405(4)
C1 C8 1.442(4)
C2 C20 1.391(4)
C5 C10 1.384(4)
C5 C12 1.392(4)
C6 C8 1.349(4)
C6 H6 0.9500
C7 C16 1.394(4)
C7 C14 1.509(4)
C8 C18 1.505(4)
C9 C18 1.537(3)
C9 C17 1.553(4)
C9 H9 1.0000
C10 C13 1.366(4)
C10 H10 0.9500
C11 C12 1.381(4)
C11 C15 1.394(4)
C11 H11 0.9500
C12 H12 0.9500
C13 C15 1.396(4)
C13 H13 0.9500
C14 C17 1.538(4)
C14 H14A 0.9900
C14 H14B 0.9900
C15 C25 1.501(4)
C16 C19 1.392(4)
C16 H16 0.9500
C17 C27 1.530(4)
C18 H18 1.0000
C19 C20 1.382(4)
C19 H19 0.9500
C20 H20 0.9500
C22 C30 1.505(4)
C22 C31 1.510(4)
C22 C26 1.523(4)
C24 C32 1.481(5)
C25 H25A 0.9800
C25 H25B 0.9800
C25 H25C 0.9800
C26 H26A 0.9800
C26 H26B 0.9800
C26 H26C 0.9800
C27 H27A 0.9900
C27 H27B 0.9900
C28 C29 1.499(4)
C28 H28A 0.9900
C28 H28B 0.9900
C29 H29A 0.9800
C29 H29B 0.9800
C29 H29C 0.9800
C30 H30A 0.9800
C30 H30B 0.9800
C30 H30C 0.9800
C31 H31A 0.9800
C31 H31B 0.9800
C31 H31C 0.9800
C32 H32A 0.9800
C32 H32B 0.9800
C32 H32C 0.9800

loop_
_geom_hbond_atom_site_label_D
_geom_hbond_atom_site_label_H
_geom_hbond_atom_site_label_A
_geom_hbond_site_symmetry_A
_geom_hbond_distance_DA
_geom_hbond_distance_DH
_geom_hbond_distance_HA
_geom_hbond_angle_DHA
_geom_hbond_publ_flag
N3 H3 O23 3_665 2.801(3) 0.880 1.933 168.4 no

loop_
_geom_torsion_atom_site_label_1
_geom_torsion_atom_site_label_2
_geom_torsion_atom_site_label_3
_geom_torsion_atom_site_label_4
_geom_torsion
O6 S1 N5 C6 -17.4(3)
O37 S1 N5 C6 -148.1(2)
C5 S1 N5 C6 97.0(2)
O6 S1 N5 C2 168.7(2)
O37 S1 N5 C2 38.0(3)
C5 S1 N5 C2 -76.9(3)
C18 N6 N33 N34 -180(100)
C7 C1 C2 C20 2.1(4)
C8 C1 C2 C20 -177.2(2)
C7 C1 C2 N5 -179.3(3)
C8 C1 C2 N5 1.4(3)
C6 N5 C2 C20 178.0(3)
S1 N5 C2 C20 -7.3(5)
C6 N5 C2 C1 -0.4(3)
S1 N5 C2 C1 174.3(2)
C27 O1 C4 O23 -166.3(2)
C27 O1 C4 N3 13.2(3)
C9 N3 C4 O23 -168.5(3)
C9 N3 C4 O1 12.1(4)
O6 S1 C5 C10 36.8(3)
O37 S1 C5 C10 172.1(2)
N5 S1 C5 C10 -74.6(2)
O6 S1 C5 C12 -145.2(2)
O37 S1 C5 C12 -9.9(3)
N5 S1 C5 C12 103.4(2)
C2 N5 C6 C8 -0.9(3)
S1 N5 C6 C8 -175.8(2)
C2 C1 C7 C16 -4.0(4)
C8 C1 C7 C16 175.1(3)
C2 C1 C7 C14 169.4(3)
C8 C1 C7 C14 -11.4(4)
N5 C6 C8 C1 1.7(3)
N5 C6 C8 C18 -170.7(3)
C7 C1 C8 C6 178.8(3)
C2 C1 C8 C6 -2.0(3)
C7 C1 C8 C18 -8.7(5)
C2 C1 C8 C18 170.5(3)
C4 N3 C9 C18 -130.4(3)
C4 N3 C9 C17 1.5(4)
C12 C5 C10 C13 -0.5(4)
S1 C5 C10 C13 177.5(2)
C15 C11 C12 C5 1.7(4)
C10 C5 C12 C11 0.1(4)
S1 C5 C12 C11 -177.8(2)
C5 C10 C13 C15 -0.9(5)
C16 C7 C14 C17 -119.1(3)
C1 C7 C14 C17 68.0(3)
C12 C11 C15 C13 -3.0(4)
C12 C11 C15 C25 175.8(3)
C10 C13 C15 C11 2.7(5)
C10 C13 C15 C25 -176.2(3)
C1 C7 C16 C19 2.6(4)
C14 C7 C16 C19 -170.4(3)
C35 N21 C17 C27 -63.5(3)
C35 N21 C17 C14 54.5(3)
C35 N21 C17 C9 179.7(2)
C7 C14 C17 N21 66.4(3)
C7 C14 C17 C27 -173.1(2)
C7 C14 C17 C9 -53.7(3)
N3 C9 C17 N21 83.3(2)
C18 C9 C17 N21 -150.4(2)
N3 C9 C17 C27 -35.2(3)
C18 C9 C17 C27 91.1(3)
N3 C9 C17 C14 -153.6(2)
C18 C9 C17 C14 -27.3(3)
N33 N6 C18 C8 65.5(3)
N33 N6 C18 C9 -168.3(2)
C6 C8 C18 N6 -102.0(3)
C1 C8 C18 N6 86.9(3)
C6 C8 C18 C9 133.5(3)
C1 C8 C18 C9 -37.6(4)
N3 C9 C18 N6 72.7(3)
C17 C9 C18 N6 -53.5(3)
N3 C9 C18 C8 -159.5(2)
C17 C9 C18 C8 74.3(3)
C7 C16 C19 C20 0.8(4)
C16 C19 C20 C2 -2.8(4)
C1 C2 C20 C19 1.3(4)
N5 C2 C20 C19 -176.9(3)
C35 O4 C22 C30 -59.9(3)
C35 O4 C22 C31 65.6(3)
C35 O4 C22 C26 -177.2(2)
C28 O3 C24 O36 -2.6(4)
C28 O3 C24 C32 178.2(2)
C4 O1 C27 C17 -49.6(3)
N21 C17 C27 O1 -55.7(3)
C14 C17 C27 O1 -176.7(2)
C9 C17 C27 O1 59.7(3)
C24 O3 C28 C29 178.1(3)
C22 O4 C35 O2 -9.8(4)
C22 O4 C35 N21 169.8(2)
C17 N21 C35 O2 2.8(4)
C17 N21 C35 O4 -176.8(2)
